data_2220369
loop_
_publ_author_name
'Farnum, Gregory A.'
'LaDuca, Robert L.'

_publ_section_title
;Poly[4,4'-iminodipyridinium
 [tetra-\m~3~-oxido-tetraoxido-di-\m~4~-phosphato-\k^4^<i>O</i>:<i>O</i>':<i>O</i>'':<i>O</i>'''-tetravanadium(V)]]
;
_journal_coeditor_code TK2326
_journal_issue 12
_journal_name_full 'Acta Crystallographica Section E'
_journal_page_first m1602
_journal_paper_doi 10.1107/S1600536808038348
_journal_volume 64
_journal_year 2008
_chemical_formula_iupac '(C10 H11 N3) [V4 O8 (P O4)2]'
_chemical_formula_moiety 'C10 H11 N3 2+, O16 P2 V4 2-'
_chemical_formula_sum 'C10 H11 N3 O16 P2 V4'
_chemical_formula_weight 694.92
_chemical_name_systematic
;
Poly[4,4'-iminodipyridinium
[tetra-\m~3~-oxido-tetraoxidodi-\m~4~-phosphato-
\k^4^<i>O</i>:<i>O</i>':<i>O</i>'':<i>O</i>'''-tetravanadium(V)]]
;
_space_group_IT_number 14
_symmetry_cell_setting monoclinic
_symmetry_space_group_name_Hall '-P 2yn'
_symmetry_space_group_name_H-M 'P 1 21/n 1'
_atom_sites_solution_hydrogens geom
_atom_sites_solution_primary direct
_atom_sites_solution_secondary difmap
_audit_creation_method SHELXL-97
_cell_angle_alpha 90
_cell_angle_beta 94.363(2)
_cell_angle_gamma 90
_cell_formula_units_Z 4
_cell_length_a 7.4431(10)
_cell_length_b 14.524(2)
_cell_length_c 18.825(3)
_cell_measurement_reflns_used 21687
_cell_measurement_temperature 173(2)
_cell_measurement_theta_max 28.2
_cell_measurement_theta_min 1.8
_cell_volume 2029.2(5)
_computing_cell_refinement 'SAINT (Bruker, 2003)'
_computing_data_collection 'SMART (Bruker, 2003)'
_computing_data_reduction 'SAINT (Bruker, 2003)'
_computing_molecular_graphics '<i>CrystalMaker</i> (Palmer, 2007)'
_computing_publication_material 'SHELXL97 (Sheldrick, 2008)'
_computing_structure_refinement 'SHELXL97 (Sheldrick, 2008)'
_computing_structure_solution 'SHELXS97 (Sheldrick, 2008)'
_diffrn_ambient_temperature 173(2)
_diffrn_measured_fraction_theta_full 0.998
_diffrn_measured_fraction_theta_max 0.929
_diffrn_measurement_device_type 'Bruker SMART 1K'
_diffrn_measurement_method \w
_diffrn_radiation_monochromator graphite
_diffrn_radiation_source 'fine-focus sealed tube'
_diffrn_radiation_type MoK\a
_diffrn_radiation_wavelength 0.71073
_diffrn_reflns_av_R_equivalents 0.047
_diffrn_reflns_av_sigmaI/netI 0.040
_diffrn_reflns_limit_h_max 9
_diffrn_reflns_limit_h_min -9
_diffrn_reflns_limit_k_max 19
_diffrn_reflns_limit_k_min -19
_diffrn_reflns_limit_l_max 24
_diffrn_reflns_limit_l_min -24
_diffrn_reflns_number 21687
_diffrn_reflns_theta_full 25.0
_diffrn_reflns_theta_max 28.2
_diffrn_reflns_theta_min 1.8
_diffrn_standards_decay_% 0
_diffrn_standards_number 0
_exptl_absorpt_coefficient_mu 2.035
_exptl_absorpt_correction_T_max 0.922
_exptl_absorpt_correction_T_min 0.786
_exptl_absorpt_correction_type multi-scan
_exptl_absorpt_process_details '(SADABS; Sheldrick, 1996)'
_exptl_crystal_colour yellow
_exptl_crystal_density_diffrn 2.275
_exptl_crystal_density_method 'not measured'
_exptl_crystal_description plate
_exptl_crystal_F_000 1368
_exptl_crystal_size_max 0.20
_exptl_crystal_size_mid 0.20
_exptl_crystal_size_min 0.04
_refine_diff_density_max 1.03
_refine_diff_density_min -0.76
_refine_ls_extinction_method none
_refine_ls_goodness_of_fit_ref 1.09
_refine_ls_hydrogen_treatment mixed
_refine_ls_matrix_type full
_refine_ls_number_parameters 325
_refine_ls_number_reflns 4652
_refine_ls_number_restraints 3
_refine_ls_restrained_S_all 1.09
_refine_ls_R_factor_all 0.054
_refine_ls_R_factor_gt 0.038
_refine_ls_shift/su_max 0.001
_refine_ls_shift/su_mean 0.000
_refine_ls_structure_factor_coef Fsqd
_refine_ls_weighting_details 'calc w=1/[\s^2^(Fo^2^)+(0.0382P)^2^+6.7132P] where P=(Fo^2^+2Fc^2^)/3'
_refine_ls_weighting_scheme calc
_refine_ls_wR_factor_gt 0.094
_refine_ls_wR_factor_ref 0.101
_reflns_number_gt 3678
_reflns_number_total 4652
_reflns_threshold_expression I>2\s(I)
_cod_data_source_file tk2326.cif
_cod_data_source_block I
_cod_original_cell_volume 2029.1(5)
_cod_original_sg_symbol_H-M 'P 21/n'
_cod_database_code 2220369
_cod_database_fobs_code 2220369

loop_
_symmetry_equiv_pos_as_xyz
'x, y, z'
'-x+1/2, y+1/2, -z+1/2'
'-x, -y, -z'
'x-1/2, -y-1/2, z-1/2'

loop_
_atom_site_type_symbol
_atom_site_label
_atom_site_fract_x
_atom_site_fract_y
_atom_site_fract_z
_atom_site_U_iso_or_equiv
_atom_site_adp_type
_atom_site_calc_flag
_atom_site_refinement_flags
_atom_site_occupancy
V V1 0.62200(8) 0.45521(4) 0.16868(3) 0.00774(14) Uani d . 1
V V2 0.65671(8) 0.54528(4) 0.33252(3) 0.00778(14) Uani d . 1
V V3 0.91535(8) 0.41272(4) 0.30933(3) 0.00822(14) Uani d . 1
V V4 0.89067(8) 0.58608(4) 0.19276(3) 0.00808(14) Uani d . 1
P P1 0.27074(12) 0.50073(6) 0.25058(5) 0.00875(19) Uani d . 1
P P2 0.74459(12) 0.25121(6) 0.21337(5) 0.00750(19) Uani d . 1
O O1 0.6496(4) 0.53003(17) 0.41627(14) 0.0146(6) Uani d . 1
O O2 0.5880(3) 0.47775(17) 0.08568(14) 0.0141(6) Uani d . 1
O O3 0.9438(4) 0.38002(18) 0.38988(14) 0.0157(6) Uani d . 1
O O4 0.3769(3) 0.45212(17) 0.19477(14) 0.0117(5) Uani d . 1
O O5 0.8869(3) 0.62016(17) 0.11231(14) 0.0144(5) Uani d . 1
O O6 0.6464(3) 0.57326(16) 0.20696(13) 0.0093(5) Uani d . 1
O O7 0.6413(3) 0.32294(16) 0.16610(13) 0.0095(5) Uani d . 1
O O8 0.6626(3) 0.42384(16) 0.29886(13) 0.0093(5) Uani d . 1
O O9 0.3989(3) 0.54901(17) 0.30680(14) 0.0115(5) Uani d . 1
O O10 0.8333(3) 0.18063(16) 0.16577(13) 0.0093(5) Uani d . 1
O O11 0.8977(3) 0.29677(16) 0.26015(14) 0.0101(5) Uani d . 1
O O12 0.6105(3) 0.20382(16) 0.25905(14) 0.0104(5) Uani d . 1
O O13 0.8962(3) 0.54013(16) 0.31834(14) 0.0095(5) Uani d . 1
O O14 0.1453(3) 0.57446(16) 0.21577(14) 0.0114(5) Uani d . 1
O O15 0.1609(3) 0.42794(16) 0.28734(14) 0.0121(5) Uani d . 1
O O16 0.8712(3) 0.46004(16) 0.18407(13) 0.0096(5) Uani d . 1
N N1 1.1851(5) 0.2291(3) 0.1230(2) 0.0247(8) Uani d D 1
H H1N 1.113(5) 0.212(3) 0.1588(19) 0.030 Uiso d D 1
N N2 1.5138(4) 0.3207(2) -0.02781(18) 0.0157(7) Uani d D 1
H H2N 1.481(6) 0.370(2) -0.050(2) 0.019 Uiso d D 1
N N3 1.9274(4) 0.1840(2) -0.11738(19) 0.0161(7) Uani d . 1
H H3N 2.016(6) 0.152(3) -0.136(2) 0.019 Uiso d . 1
C C1 1.1673(5) 0.3154(3) 0.0975(2) 0.0215(9) Uani d . 1
H H1 1.0813 0.3544 0.1146 0.026 Uiso calc R 1
C C2 1.2741(5) 0.3461(3) 0.0469(2) 0.0174(8) Uani d . 1
H H2 1.2593 0.4054 0.0287 0.021 Uiso calc R 1
C C3 1.4072(5) 0.2878(3) 0.0223(2) 0.0128(7) Uani d . 1
C C4 1.4197(5) 0.1975(3) 0.0485(2) 0.0180(8) Uani d . 1
H H4 1.5027 0.1566 0.0317 0.022 Uiso calc R 1
C C5 1.3089(6) 0.1704(3) 0.0990(2) 0.0223(9) Uani d . 1
H H5 1.3182 0.1110 0.1172 0.027 Uiso calc R 1
C C6 1.9152(5) 0.1759(3) -0.0472(2) 0.0183(8) Uani d . 1
H H6 1.9969 0.1389 -0.0205 0.022 Uiso calc R 1
C C7 1.7833(5) 0.2217(3) -0.0142(2) 0.0159(8) Uani d . 1
H H7 1.7759 0.2167 0.0347 0.019 Uiso calc R 1
C C8 1.6598(5) 0.2760(2) -0.0557(2) 0.0133(7) Uani d . 1
C C9 1.6813(5) 0.2865(2) -0.1276(2) 0.0128(7) Uani d . 1
H H9 1.6058 0.3257 -0.1553 0.015 Uiso calc R 1
C C10 1.8149(5) 0.2386(2) -0.1577(2) 0.0142(8) Uani d . 1
H H10 1.8279 0.2440 -0.2063 0.017 Uiso calc R 1

loop_
_atom_site_aniso_label
_atom_site_aniso_U_11
_atom_site_aniso_U_22
_atom_site_aniso_U_33
_atom_site_aniso_U_12
_atom_site_aniso_U_13
_atom_site_aniso_U_23
V1 0.0072(3) 0.0038(3) 0.0120(3) 0.0000(2) -0.0006(2) -0.0003(2)
V2 0.0073(3) 0.0036(3) 0.0125(3) -0.0003(2) 0.0011(2) -0.0002(2)
V3 0.0071(3) 0.0039(3) 0.0134(3) 0.0005(2) -0.0003(2) 0.0008(2)
V4 0.0074(3) 0.0041(3) 0.0128(3) -0.0002(2) 0.0014(2) 0.0002(2)
P1 0.0057(4) 0.0041(4) 0.0165(5) 0.0002(3) 0.0008(3) -0.0012(3)
P2 0.0070(4) 0.0027(4) 0.0130(4) 0.0005(3) 0.0012(3) -0.0002(3)
O1 0.0196(14) 0.0111(13) 0.0135(14) -0.0002(10) 0.0040(11) -0.0003(10)
O2 0.0155(13) 0.0113(13) 0.0151(14) 0.0003(10) -0.0013(10) 0.0011(10)
O3 0.0179(14) 0.0113(13) 0.0174(15) 0.0027(10) -0.0014(11) 0.0018(10)
O4 0.0079(12) 0.0092(12) 0.0181(14) -0.0003(10) 0.0007(10) -0.0043(10)
O5 0.0172(13) 0.0104(13) 0.0160(14) -0.0013(10) 0.0033(11) 0.0007(10)
O6 0.0069(11) 0.0049(11) 0.0159(13) 0.0026(9) 0.0003(9) -0.0015(9)
O7 0.0102(12) 0.0027(11) 0.0155(14) 0.0013(9) -0.0006(10) -0.0007(9)
O8 0.0090(12) 0.0044(11) 0.0147(13) -0.0019(9) 0.0021(10) -0.0006(9)
O9 0.0069(12) 0.0094(12) 0.0183(14) -0.0010(9) 0.0019(10) -0.0049(10)
O10 0.0094(12) 0.0039(11) 0.0148(14) 0.0007(9) 0.0020(10) 0.0005(9)
O11 0.0084(11) 0.0036(11) 0.0180(14) 0.0005(9) -0.0012(10) 0.0002(10)
O12 0.0095(12) 0.0052(11) 0.0171(14) 0.0000(9) 0.0046(10) 0.0012(10)
O13 0.0081(12) 0.0030(11) 0.0175(14) -0.0002(9) 0.0005(10) -0.0013(10)
O14 0.0076(11) 0.0043(11) 0.0229(15) -0.0003(9) 0.0050(10) 0.0035(10)
O15 0.0080(12) 0.0054(12) 0.0227(15) 0.0000(9) 0.0004(10) 0.0023(10)
O16 0.0090(12) 0.0043(11) 0.0157(13) 0.0016(9) 0.0014(10) -0.0007(10)
N1 0.0218(19) 0.033(2) 0.0203(19) -0.0092(16) 0.0068(15) -0.0002(16)
N2 0.0182(16) 0.0098(15) 0.0197(18) 0.0021(13) 0.0064(13) 0.0039(13)
N3 0.0143(16) 0.0121(16) 0.0224(19) -0.0020(13) 0.0040(14) -0.0034(13)
C1 0.0154(19) 0.029(2) 0.021(2) -0.0051(17) 0.0042(16) -0.0103(17)
C2 0.0147(19) 0.017(2) 0.021(2) -0.0027(15) 0.0012(15) -0.0053(16)
C3 0.0111(17) 0.0165(18) 0.0107(18) -0.0032(15) 0.0006(13) -0.0017(14)
C4 0.0168(19) 0.018(2) 0.019(2) -0.0013(15) 0.0033(16) 0.0012(16)
C5 0.021(2) 0.023(2) 0.023(2) -0.0058(17) 0.0041(17) 0.0069(17)
C6 0.0160(19) 0.0130(19) 0.025(2) -0.0007(15) -0.0037(16) 0.0032(16)
C7 0.0170(19) 0.0152(19) 0.015(2) -0.0017(15) 0.0013(15) 0.0018(15)
C8 0.0133(17) 0.0080(17) 0.018(2) -0.0048(14) -0.0003(15) -0.0016(14)
C9 0.0157(18) 0.0069(16) 0.0155(19) -0.0057(14) 0.0001(14) 0.0002(14)
C10 0.0185(19) 0.0073(17) 0.0171(19) -0.0077(14) 0.0030(15) -0.0013(14)

loop_
_atom_type_symbol
_atom_type_description
_atom_type_scat_dispersion_real
_atom_type_scat_dispersion_imag
_atom_type_scat_source
C C 0.0033 0.0016 'International Tables Vol C Tables 4.2.6.8 and 6.1.1.4'
H H 0.0000 0.0000 'International Tables Vol C Tables 4.2.6.8 and 6.1.1.4'
N N 0.0061 0.0033 'International Tables Vol C Tables 4.2.6.8 and 6.1.1.4'
O O 0.0106 0.0060 'International Tables Vol C Tables 4.2.6.8 and 6.1.1.4'
P P 0.1023 0.0942 'International Tables Vol C Tables 4.2.6.8 and 6.1.1.4'
V V 0.3005 0.5294 'International Tables Vol C Tables 4.2.6.8 and 6.1.1.4'

loop_
_geom_angle_atom_site_label_1
_geom_angle_atom_site_label_2
_geom_angle_atom_site_label_3
_geom_angle_site_symmetry_1
_geom_angle_site_symmetry_3
_geom_angle
O2 V1 O16 . . 103.13(13)
O2 V1 O6 . . 101.14(12)
O16 V1 O6 . . 80.68(10)
O2 V1 O4 . . 99.88(13)
O16 V1 O4 . . 156.29(11)
O6 V1 O4 . . 89.38(11)
O2 V1 O7 . . 100.73(12)
O16 V1 O7 . . 88.06(10)
O6 V1 O7 . . 157.17(11)
O4 V1 O7 . . 93.27(11)
O2 V1 O8 . . 177.48(11)
O16 V1 O8 . . 78.94(10)
O6 V1 O8 . . 77.68(10)
O4 V1 O8 . . 77.93(10)
O7 V1 O8 . . 80.71(9)
O1 V2 O13 . . 104.17(13)
O1 V2 O8 . . 101.92(12)
O13 V2 O8 . . 82.17(10)
O1 V2 O9 . . 98.26(13)
O13 V2 O9 . . 157.22(12)
O8 V2 O9 . . 89.43(10)
O1 V2 O10 . 2_655 97.26(12)
O13 V2 O10 . 2_655 90.42(10)
O8 V2 O10 . 2_655 160.60(11)
O9 V2 O10 . 2_655 90.66(10)
O1 V2 O6 . . 175.87(11)
O13 V2 O6 . . 79.67(10)
O8 V2 O6 . . 79.97(10)
O9 V2 O6 . . 78.02(10)
O10 V2 O6 2_655 . 81.07(9)
O3 V3 O13 . . 102.45(13)
O3 V3 O8 . . 100.68(13)
O13 V3 O8 . . 80.90(10)
O3 V3 O15 . 1_655 100.40(13)
O13 V3 O15 . 1_655 89.19(11)
O8 V3 O15 . 1_655 158.20(11)
O3 V3 O11 . . 101.38(12)
O13 V3 O11 . . 155.60(11)
O8 V3 O11 . . 89.63(10)
O15 V3 O11 1_655 . 91.63(11)
O3 V3 O16 . . 178.86(12)
O13 V3 O16 . . 78.69(10)
O8 V3 O16 . . 79.38(10)
O15 V3 O16 1_655 . 79.66(10)
O11 V3 O16 . . 77.48(10)
O5 V4 O16 . . 103.23(13)
O5 V4 O6 . . 102.74(13)
O16 V4 O6 . . 80.95(10)
O5 V4 O14 . 1_655 100.81(13)
O16 V4 O14 . 1_655 90.13(10)
O6 V4 O14 . 1_655 156.16(12)
O5 V4 O12 . 2_655 99.84(12)
O16 V4 O12 . 2_655 156.34(11)
O6 V4 O12 . 2_655 88.95(10)
O14 V4 O12 1_655 2_655 90.67(11)
O5 V4 O13 . . 177.67(11)
O16 V4 O13 . . 79.09(10)
O6 V4 O13 . . 77.30(10)
O14 V4 O13 1_655 . 79.32(10)
O12 V4 O13 2_655 . 77.83(10)
O15 P1 O4 . . 108.18(14)
O15 P1 O14 . . 110.24(14)
O4 P1 O14 . . 110.92(15)
O15 P1 O9 . . 109.13(15)
O4 P1 O9 . . 110.85(14)
O14 P1 O9 . . 107.51(14)
O12 P2 O11 . . 111.02(15)
O12 P2 O7 . . 108.15(14)
O11 P2 O7 . . 110.88(13)
O12 P2 O10 . . 110.73(14)
O11 P2 O10 . . 106.72(14)
O7 P2 O10 . . 109.35(14)
P1 O4 V1 . . 135.36(15)
V1 O6 V4 . . 95.95(11)
V1 O6 V2 . . 102.74(11)
V4 O6 V2 . . 101.53(10)
P2 O7 V1 . . 134.08(15)
V2 O8 V3 . . 95.40(11)
V2 O8 V1 . . 98.99(10)
V3 O8 V1 . . 99.46(10)
P1 O9 V2 . . 135.01(16)
P2 O10 V2 . 2_645 132.20(15)
P2 O11 V3 . . 132.42(15)
P2 O12 V4 . 2_645 133.42(15)
V2 O13 V3 . . 97.83(11)
V2 O13 V4 . . 100.65(10)
V3 O13 V4 . . 100.26(11)
P1 O14 V4 . 1_455 135.73(15)
P1 O15 V3 . 1_455 136.61(15)
V4 O16 V1 . . 97.02(11)
V4 O16 V3 . . 100.90(11)
V1 O16 V3 . . 101.46(11)
C1 N1 C5 . . 121.2(4)
C1 N1 H1N . . 118(3)
C5 N1 H1N . . 121(3)
C3 N2 C8 . . 127.3(3)
C3 N2 H2N . . 118(3)
C8 N2 H2N . . 114(3)
C6 N3 C10 . . 121.6(3)
C6 N3 H3N . . 117(3)
C10 N3 H3N . . 122(3)
N1 C1 C2 . . 120.5(4)
N1 C1 H1 . . 119.7
C2 C1 H1 . . 119.7
C1 C2 C3 . . 119.7(4)
C1 C2 H2 . . 120.1
C3 C2 H2 . . 120.1
N2 C3 C4 . . 123.0(3)
N2 C3 C2 . . 118.5(4)
C4 C3 C2 . . 118.4(4)
C5 C4 C3 . . 119.2(4)
C5 C4 H4 . . 120.4
C3 C4 H4 . . 120.4
N1 C5 C4 . . 120.8(4)
N1 C5 H5 . . 119.6
C4 C5 H5 . . 119.6
N3 C6 C7 . . 120.6(4)
N3 C6 H6 . . 119.7
C7 C6 H6 . . 119.7
C6 C7 C8 . . 118.8(4)
C6 C7 H7 . . 120.6
C8 C7 H7 . . 120.6
C9 C8 N2 . . 117.8(3)
C9 C8 C7 . . 119.1(4)
N2 C8 C7 . . 123.1(4)
C10 C9 C8 . . 119.3(4)
C10 C9 H9 . . 120.3
C8 C9 H9 . . 120.3
N3 C10 C9 . . 120.4(4)
N3 C10 H10 . . 119.8
C9 C10 H10 . . 119.8

loop_
_geom_bond_atom_site_label_1
_geom_bond_atom_site_label_2
_geom_bond_site_symmetry_2
_geom_bond_distance
V1 O2 . 1.598(3)
V1 O16 . 1.857(2)
V1 O6 . 1.863(2)
V1 O4 . 1.925(3)
V1 O7 . 1.927(2)
V1 O8 . 2.488(3)
V2 O1 . 1.597(3)
V2 O13 . 1.824(2)
V2 O8 . 1.876(2)
V2 O9 . 1.944(2)
V2 O10 2_655 1.967(2)
V2 O6 . 2.394(3)
V3 O3 . 1.588(3)
V3 O13 . 1.865(2)
V3 O8 . 1.883(2)
V3 O15 1_655 1.917(3)
V3 O11 . 1.921(2)
V3 O16 . 2.454(3)
V4 O5 . 1.592(3)
V4 O16 . 1.843(2)
V4 O6 . 1.867(2)
V4 O14 1_655 1.919(2)
V4 O12 2_655 1.936(2)
V4 O13 . 2.454(3)
P1 O15 . 1.533(3)
P1 O4 . 1.534(3)
P1 O14 . 1.535(3)
P1 O9 . 1.539(3)
P2 O12 . 1.529(3)
P2 O11 . 1.536(2)
P2 O7 . 1.538(2)
P2 O10 . 1.543(3)
N1 C1 . 1.345(6)
N1 C5 . 1.357(6)
N1 H1N . 0.93(4)
N2 C3 . 1.364(5)
N2 C8 . 1.401(5)
N2 H2N . 0.862(19)
N3 C6 . 1.336(5)
N3 C10 . 1.346(5)
N3 H3N . 0.90(5)
C1 C2 . 1.362(6)
C1 H1 . 0.9300
C2 C3 . 1.408(5)
C2 H2 . 0.9300
C3 C4 . 1.402(5)
C4 C5 . 1.363(6)
C4 H4 . 0.9300
C5 H5 . 0.9300
C6 C7 . 1.373(6)
C6 H6 . 0.9300
C7 C8 . 1.404(5)
C7 H7 . 0.9300
C8 C9 . 1.384(5)
C9 C10 . 1.371(5)
C9 H9 . 0.9300
C10 H10 . 0.9300

loop_
_geom_hbond_atom_site_label_D
_geom_hbond_atom_site_label_H
_geom_hbond_atom_site_label_A
_geom_hbond_site_symmetry_A
_geom_hbond_distance_DH
_geom_hbond_distance_HA
_geom_hbond_distance_DA
_geom_hbond_angle_DHA
_geom_hbond_publ_flag
N1 H1N O10 . 0.93(4) 2.14(4) 2.885(4) 136(4) y
N1 H1N O9 2_645 0.93(4) 2.45(4) 3.018(5) 119(4) y
N2 H2N O2 3_765 0.862(19) 2.35(2) 3.195(4) 166(4) y
N3 H3N O8 4_765 0.90(5) 2.02(5) 2.902(4) 164(4) y

loop_
_geom_torsion_atom_site_label_1
_geom_torsion_atom_site_label_2
_geom_torsion_atom_site_label_3
_geom_torsion_atom_site_label_4
_geom_torsion_site_symmetry_1
_geom_torsion_site_symmetry_4
_geom_torsion
O15 P1 O4 V1 . . -133.2(2)
O14 P1 O4 V1 . . 105.7(2)
O2 V1 O4 P1 . . -125.5(2)
O16 V1 O4 P1 . . 40.4(4)
O6 V1 O4 P1 . . -24.3(2)
O7 V1 O4 P1 . . 133.0(2)
O8 V1 O4 P1 . . 53.2(2)
O2 V1 O6 V4 . . -84.30(13)
O16 V1 O6 V4 . . 17.36(11)
O4 V1 O6 V4 . . 175.75(12)
O7 V1 O6 V4 . . 78.8(3)
O8 V1 O6 V4 . . 97.97(11)
O2 V1 O6 V2 . . 172.42(11)
O16 V1 O6 V2 . . -85.91(11)
O4 V1 O6 V2 . . 72.48(11)
O7 V1 O6 V2 . . -24.5(3)
O8 V1 O6 V2 . . -5.31(8)
O5 V4 O6 V1 . . 84.15(13)
O16 V4 O6 V1 . . -17.49(11)
O14 V4 O6 V1 1_655 . -86.7(3)
O12 V4 O6 V1 2_655 . -176.00(12)
O13 V4 O6 V1 . . -98.25(11)
O5 V4 O6 V2 . . -171.52(11)
O16 V4 O6 V2 . . 86.85(11)
O14 V4 O6 V2 1_655 . 17.6(3)
O12 V4 O6 V2 2_655 . -71.67(11)
O13 V4 O6 V2 . . 6.09(8)
O1 V2 O6 V1 . . -110.6(16)
O13 V2 O6 V1 . . 90.76(11)
O8 V2 O6 V1 . . 6.99(11)
O9 V2 O6 V1 . . -84.57(11)
O10 V2 O6 V1 2_655 . -177.17(12)
O13 V2 O6 V4 . . -8.13(11)
O8 V2 O6 V4 . . -91.91(11)
O9 V2 O6 V4 . . 176.53(12)
O10 V2 O6 V4 2_655 . 83.94(11)
O12 P2 O7 V1 . . 104.0(2)
O11 P2 O7 V1 . . -18.0(3)
O10 P2 O7 V1 . . -135.4(2)
O2 V1 O7 P2 . . 149.9(2)
O16 V1 O7 P2 . . 46.9(2)
O6 V1 O7 P2 . . -13.3(4)
O4 V1 O7 P2 . . -109.4(2)
O8 V1 O7 P2 . . -32.2(2)
O1 V2 O8 V3 . . -88.41(13)
O13 V2 O8 V3 . . 14.51(11)
O9 V2 O8 V3 . . 173.26(12)
O10 V2 O8 V3 2_655 . 82.9(3)
O6 V2 O8 V3 . . 95.33(10)
O1 V2 O8 V1 . . 171.10(11)
O13 V2 O8 V1 . . -85.99(11)
O9 V2 O8 V1 . . 72.77(10)
O10 V2 O8 V1 2_655 . -17.6(4)
O6 V2 O8 V1 . . -5.16(8)
O3 V3 O8 V2 . . 86.84(13)
O13 V3 O8 V2 . . -14.23(11)
O15 V3 O8 V2 1_655 . -78.2(3)
O11 V3 O8 V2 . . -171.65(11)
O16 V3 O8 V2 . . -94.32(10)
O3 V3 O8 V1 . . -173.09(11)
O13 V3 O8 V1 . . 85.84(10)
O15 V3 O8 V1 1_655 . 21.9(3)
O11 V3 O8 V1 . . -71.58(10)
O16 V3 O8 V1 . . 5.75(8)
O16 V1 O8 V2 . . 89.44(11)
O6 V1 O8 V2 . . 6.69(10)
O4 V1 O8 V2 . . -85.33(11)
O7 V1 O8 V2 . . 179.27(12)
O16 V1 O8 V3 . . -7.62(10)
O6 V1 O8 V3 . . -90.37(11)
O4 V1 O8 V3 . . 177.60(12)
O7 V1 O8 V3 . . 82.21(11)
O15 P1 O9 V2 . . 106.2(2)
O4 P1 O9 V2 . . -12.8(3)
O14 P1 O9 V2 . . -134.2(2)
O1 V2 O9 P1 . . -129.9(2)
O13 V2 O9 P1 . . 40.0(4)
O8 V2 O9 P1 . . -27.9(2)
O10 V2 O9 P1 2_655 . 132.7(2)
O6 V2 O9 P1 . . 51.9(2)
O12 P2 O10 V2 . 2_645 -14.4(2)
O11 P2 O10 V2 . 2_645 106.6(2)
O7 P2 O10 V2 . 2_645 -133.43(19)
O12 P2 O11 V3 . . -82.1(2)
O7 P2 O11 V3 . . 38.1(3)
O10 P2 O11 V3 . . 157.15(19)
O3 V3 O11 P2 . . 116.7(2)
O13 V3 O11 P2 . . -50.7(4)
O8 V3 O11 P2 . . 15.9(2)
O15 V3 O11 P2 1_655 . -142.4(2)
O16 V3 O11 P2 . . -63.3(2)
O11 P2 O12 V4 . 2_645 -81.1(2)
O7 P2 O12 V4 . 2_645 157.06(19)
O10 P2 O12 V4 . 2_645 37.3(3)
O1 V2 O13 V3 . . 85.66(14)
O8 V2 O13 V3 . . -14.73(11)
O9 V2 O13 V3 . . -84.0(3)
O10 V2 O13 V3 2_655 . -176.74(12)
O6 V2 O13 V3 . . -95.89(11)
O1 V2 O13 V4 . . -172.29(11)
O8 V2 O13 V4 . . 87.33(11)
O9 V2 O13 V4 . . 18.0(3)
O10 V2 O13 V4 2_655 . -74.69(10)
O6 V2 O13 V4 . . 6.16(8)
O3 V3 O13 V2 . . -84.30(14)
O8 V3 O13 V2 . . 14.72(11)
O15 V3 O13 V2 1_655 . 175.22(12)
O11 V3 O13 V2 . . 83.1(3)
O16 V3 O13 V2 . . 95.61(11)
O3 V3 O13 V4 . . 173.31(11)
O8 V3 O13 V4 . . -87.67(10)
O15 V3 O13 V4 1_655 . 72.83(11)
O11 V3 O13 V4 . . -19.3(3)
O16 V3 O13 V4 . . -6.78(8)
O16 V4 O13 V2 . . -91.04(12)
O6 V4 O13 V2 . . -7.98(11)
O14 V4 O13 V2 1_655 . 176.74(12)
O12 V4 O13 V2 2_655 . 83.71(11)
O16 V4 O13 V3 . . 9.03(11)
O6 V4 O13 V3 . . 92.09(11)
O14 V4 O13 V3 1_655 . -83.19(11)
O12 V4 O13 V3 2_655 . -176.22(12)
O15 P1 O14 V4 . 1_455 -13.6(3)
O4 P1 O14 V4 . 1_455 106.2(2)
O9 P1 O14 V4 . 1_455 -132.5(2)
O4 P1 O15 V3 . 1_455 -129.8(2)
O14 P1 O15 V3 . 1_455 -8.3(3)
O9 P1 O15 V3 . 1_455 109.6(2)
O5 V4 O16 V1 . . -83.47(14)
O6 V4 O16 V1 . . 17.59(11)
O14 V4 O16 V1 1_655 . 175.38(12)
O12 V4 O16 V1 2_655 . 83.4(3)
O13 V4 O16 V1 . . 96.29(11)
O5 V4 O16 V3 . . 173.38(11)
O6 V4 O16 V3 . . -85.56(11)
O14 V4 O16 V3 1_655 . 72.23(11)
O12 V4 O16 V3 2_655 . -19.7(3)
O13 V4 O16 V3 . . -6.86(8)
O2 V1 O16 V4 . . 81.73(13)
O6 V1 O16 V4 . . -17.64(11)
O4 V1 O16 V4 . . -84.0(3)
O7 V1 O16 V4 . . -177.70(12)
O8 V1 O16 V4 . . -96.79(11)
O2 V1 O16 V3 . . -175.60(11)
O6 V1 O16 V3 . . 85.03(11)
O4 V1 O16 V3 . . 18.7(3)
O7 V1 O16 V3 . . -75.03(11)
O8 V1 O16 V3 . . 5.88(8)
O13 V3 O16 V4 . . 9.06(11)
O8 V3 O16 V4 . . 91.79(11)
O15 V3 O16 V4 1_655 . -82.19(11)
O11 V3 O16 V4 . . -176.21(12)
O13 V3 O16 V1 . . -90.50(12)
O8 V3 O16 V1 . . -7.77(11)
O15 V3 O16 V1 1_655 . 178.25(12)
O11 V3 O16 V1 . . 84.23(11)
C5 N1 C1 C2 . . -0.2(6)
N1 C1 C2 C3 . . -1.5(6)
C8 N2 C3 C4 . . -6.6(6)
C8 N2 C3 C2 . . 175.7(4)
C1 C2 C3 N2 . . -179.2(4)
C1 C2 C3 C4 . . 3.0(5)
N2 C3 C4 C5 . . 179.5(4)
C2 C3 C4 C5 . . -2.8(6)
C1 N1 C5 C4 . . 0.3(6)
C3 C4 C5 N1 . . 1.2(6)
C10 N3 C6 C7 . . 1.8(6)
N3 C6 C7 C8 . . 0.9(6)
C3 N2 C8 C9 . . 141.3(4)
C3 N2 C8 C7 . . -38.6(6)
C6 C7 C8 C9 . . -4.0(5)
C6 C7 C8 N2 . . 175.9(3)
N2 C8 C9 C10 . . -175.4(3)
C7 C8 C9 C10 . . 4.5(5)
C6 N3 C10 C9 . . -1.3(5)
C8 C9 C10 N3 . . -1.9(5)
